data_4323609
loop_
_publ_author_name
'Ferida S. McQuillan'
'Hongli Chen'
'Thomas A. Hamor'
'Christopher J. Jones'
'Keith Paxton'

_publ_section_title
;
 Hydrogen Bonding of CHCl3 to Coordinated Nitric Oxide in a Binuclear
 Metallomacrocycle and the Crystal Structures of
 anti-[Mo(NO){HB(3,5-Me2C3HN2)3}(2,7-O2C10H6)]2.2CHCl3.CH2Cl2,
 syn-[Mo(NO){HB(3,5-Me2C3HN2)3}(2,7-O2C10H6)]2.0.67CHCl3.2.7H2O, and
 syn-[Mo(NO){HB(3,5-Me2C3HN2)3}(2,7-O2C10H6)]2.3(CH3)2CO
;
_journal_name_full 'Inorganic Chemistry'
_journal_page_first 4458
_journal_page_last 4464
_journal_paper_doi 10.1021/ic9706820
_journal_volume 36
_journal_year 1997
_chemical_formula_sum 'C50.67 H62.08 B2 Cl2 Mo2 N14 O8.71'
_chemical_formula_weight 1290.96
_chemical_name_systematic
; 
 ? 
;
_space_group_IT_number 11
_symmetry_cell_setting monoclinic
_symmetry_space_group_name_Hall '-P 2yb'
_symmetry_space_group_name_H-M 'P 1 21/m 1'
_atom_sites_solution_hydrogens geom
_atom_sites_solution_primary direct
_atom_sites_solution_secondary difmap
_audit_creation_method SHELXL
_cell_angle_alpha 90.00
_cell_angle_beta 99.86(2)
_cell_angle_gamma 90.00
_cell_formula_units_Z 4
_cell_length_a 23.770(7)
_cell_length_b 26.600(10)
_cell_length_c 11.334(4)
_cell_measurement_temperature 293(2)
_cell_volume 7060(4)
_computing_structure_refinement 'SHELXL-93 (Sheldrick, 1993)'
_computing_structure_solution 'SHELXS-86 (Sheldrick, 1990)'
_diffrn_ambient_temperature 293(2)
_diffrn_radiation_monochromator graphite
_diffrn_radiation_source 'rotating anode'
_diffrn_radiation_type MoKa
_diffrn_radiation_wavelength 0.71069
_diffrn_reflns_av_R_equivalents 0.0000
_diffrn_reflns_av_sigmaI/netI 0.1006
_diffrn_reflns_limit_h_max 26
_diffrn_reflns_limit_h_min -26
_diffrn_reflns_limit_k_max 29
_diffrn_reflns_limit_k_min 0
_diffrn_reflns_limit_l_max 12
_diffrn_reflns_limit_l_min 0
_diffrn_reflns_number 9035
_diffrn_reflns_theta_max 23.55
_diffrn_reflns_theta_min 1.16
_exptl_absorpt_coefficient_mu 0.484
_exptl_crystal_density_diffrn 1.214
_exptl_crystal_F_000 2647
_refine_diff_density_max 0.941
_refine_diff_density_min -0.665
_refine_diff_density_rms 0.123
_refine_ls_extinction_method none
_refine_ls_goodness_of_fit_all 1.039
_refine_ls_goodness_of_fit_obs 1.085
_refine_ls_matrix_type full
_refine_ls_number_parameters 741
_refine_ls_number_reflns 9035
_refine_ls_number_restraints 0
_refine_ls_restrained_S_all 1.039
_refine_ls_restrained_S_obs 1.085
_refine_ls_R_factor_all 0.0779
_refine_ls_R_factor_obs 0.0692
_refine_ls_shift/esd_max -0.002
_refine_ls_shift/esd_mean 0.000
_refine_ls_structure_factor_coef Fsqd
_refine_ls_weighting_details 'w=1/[s^2^(Fo^2^)+( 0.1634P)^2^+4.2400P] where P=(Fo^2^+2Fc^2^)/3'
_refine_ls_weighting_scheme calc
_refine_ls_wR_factor_all 0.2439
_refine_ls_wR_factor_obs 0.2334
_reflns_number_observed 7598
_reflns_number_total 9035
_reflns_observed_criterion >2sigma(I)
_cod_data_source_file ic9706820_2.cif
_cod_data_source_block structure_2
_cod_depositor_comments
;
The following automatic conversions were performed:

'_refine_ls_weighting_scheme' value 'calc w=1/[s^2^(Fo^2^)+(
0.1634P)^2^+4.2400P] where P=(Fo^2^+2Fc^2^)/3' was changed to 'calc'.
New tag '_refine_ls_weighting_details' was created. The value of the
new tag was set to 'w=1/[s^2^(Fo^2^)+( 0.1634P)^2^+4.2400P] where
P=(Fo^2^+2Fc^2^)/3'.

Automatic conversion script
Id: cif_fix_values 3143 2015-03-26 13:38:13Z robertas 
;
_cod_original_cell_volume 7060.4(42)
_cod_database_code 4323609

loop_
_symmetry_equiv_pos_as_xyz
'x, y, z'
'-x, y+1/2, -z'
'-x, -y, -z'
'x, -y-1/2, z'

loop_
_atom_site_aniso_label
_atom_site_aniso_U_11
_atom_site_aniso_U_22
_atom_site_aniso_U_33
_atom_site_aniso_U_23
_atom_site_aniso_U_13
_atom_site_aniso_U_12
Mo1A 0.0646(4) 0.0399(4) 0.0441(4) 0.0012(2) 0.0109(3) -0.0029(2)
O1A 0.120(5) 0.072(4) 0.071(4) 0.020(3) 0.008(3) 0.029(3)
O2A 0.071(3) 0.043(2) 0.053(3) 0.001(2) 0.016(2) -0.004(2)
O3A 0.077(3) 0.042(2) 0.066(3) 0.004(2) 0.020(3) -0.006(2)
N1A 0.077(4) 0.056(3) 0.054(4) 0.000(3) 0.013(3) 0.000(3)
N2A 0.059(3) 0.046(3) 0.049(3) 0.001(2) 0.008(3) -0.005(2)
N3A 0.062(3) 0.040(3) 0.055(4) 0.001(2) 0.012(3) -0.002(2)
N4A 0.066(3) 0.053(3) 0.040(3) 0.003(2) 0.011(3) -0.006(3)
N5A 0.070(4) 0.045(3) 0.047(3) -0.006(2) 0.014(3) -0.007(3)
N6A 0.062(3) 0.054(3) 0.049(3) 0.000(3) 0.009(3) 0.002(3)
N7A 0.060(3) 0.055(3) 0.041(3) 0.000(2) 0.007(3) -0.012(3)
C1A 0.071(5) 0.068(5) 0.088(6) -0.014(4) 0.004(4) -0.006(4)
C2A 0.060(4) 0.063(4) 0.053(4) -0.009(3) 0.006(3) 0.002(3)
C3A 0.064(4) 0.061(4) 0.062(5) 0.011(4) -0.003(4) 0.006(3)
C4A 0.069(4) 0.054(4) 0.069(5) 0.010(4) 0.014(4) 0.008(4)
C5A 0.104(7) 0.047(4) 0.123(9) 0.010(5) 0.010(6) 0.006(4)
C6A 0.103(6) 0.070(5) 0.047(4) 0.009(4) 0.010(4) -0.004(4)
C7A 0.062(4) 0.061(4) 0.051(4) 0.002(3) 0.010(3) -0.005(3)
C8A 0.071(5) 0.075(5) 0.044(4) -0.003(4) 0.007(3) -0.007(4)
C9A 0.059(4) 0.060(4) 0.054(4) -0.009(3) 0.007(3) -0.007(3)
C10A 0.116(7) 0.064(5) 0.065(5) -0.021(4) 0.018(5) -0.018(5)
C11A 0.065(5) 0.083(6) 0.094(7) -0.002(5) 0.019(4) 0.013(4)
C12A 0.053(4) 0.074(5) 0.050(4) -0.001(3) 0.005(3) -0.001(4)
C13A 0.063(4) 0.085(5) 0.049(4) 0.002(4) 0.012(4) -0.007(4)
C14A 0.067(4) 0.071(5) 0.038(4) 0.009(3) 0.007(3) -0.016(4)
C15A 0.091(6) 0.088(6) 0.059(5) 0.007(4) 0.008(4) -0.026(5)
C16A 0.066(4) 0.042(3) 0.047(4) 0.003(3) 0.017(3) -0.004(3)
C17A 0.057(4) 0.053(4) 0.044(4) 0.000(3) 0.007(3) -0.002(3)
C18A 0.057(5) 0.041(5) 0.055(6) 0.000 0.013(4) 0.000
C19A 0.087(7) 0.049(5) 0.044(6) 0.000 0.018(5) 0.000
C20A 0.086(5) 0.060(4) 0.044(4) 0.006(3) -0.002(4) 0.004(4)
C21A 0.083(5) 0.038(3) 0.054(4) 0.004(3) 0.008(4) -0.004(3)
C22A 0.070(4) 0.044(4) 0.064(5) 0.004(3) 0.023(4) 0.000(3)
C23A 0.074(4) 0.051(4) 0.059(5) 0.000(3) 0.033(4) 0.000(3)
C24A 0.077(6) 0.044(5) 0.057(6) 0.000 0.021(5) 0.000
C25A 0.087(7) 0.044(5) 0.070(7) 0.000 0.043(6) 0.000
C26A 0.106(6) 0.053(4) 0.091(6) 0.000(4) 0.064(5) 0.002(4)
C27A 0.086(5) 0.048(4) 0.089(6) -0.008(4) 0.044(5) 0.004(4)
B1A 0.069(5) 0.042(4) 0.054(5) 0.002(3) 0.003(4) -0.010(3)
Mo1B 0.0516(4) 0.0432(4) 0.0743(5) -0.0023(3) 0.0080(3) 0.0035(2)
O1B 0.078(4) 0.063(3) 0.128(6) -0.003(3) 0.018(4) 0.026(3)
O2B 0.064(3) 0.046(3) 0.080(4) 0.000(2) 0.014(3) 0.003(2)
O3B 0.068(3) 0.045(3) 0.076(4) 0.000(2) 0.002(3) 0.001(2)
N1B 0.060(4) 0.054(3) 0.086(5) -0.004(3) 0.005(3) 0.006(3)
N2B 0.051(3) 0.041(3) 0.089(5) -0.001(3) 0.011(3) 0.001(2)
N3B 0.059(3) 0.043(3) 0.082(5) -0.001(3) 0.009(3) 0.000(3)
N4B 0.060(3) 0.055(4) 0.086(5) -0.001(3) 0.016(3) 0.003(3)
N5B 0.058(3) 0.056(4) 0.089(5) 0.001(3) 0.018(3) -0.005(3)
N6B 0.052(3) 0.054(3) 0.088(5) -0.006(3) 0.001(3) 0.000(3)
N7B 0.056(3) 0.054(3) 0.086(5) -0.007(3) 0.011(3) -0.002(3)
C1B 0.053(4) 0.063(5) 0.117(8) 0.012(5) 0.008(4) -0.003(4)
C2B 0.050(4) 0.055(4) 0.079(5) 0.007(4) 0.013(4) 0.002(3)
C3B 0.057(4) 0.058(4) 0.093(6) 0.005(4) 0.020(4) 0.013(3)
C4B 0.071(5) 0.050(4) 0.080(6) 0.001(4) 0.019(4) 0.012(4)
C5B 0.086(6) 0.048(4) 0.098(7) -0.005(4) 0.022(5) 0.010(4)
C6B 0.081(6) 0.092(6) 0.091(7) -0.024(5) 0.035(5) -0.003(5)
C7B 0.060(5) 0.095(6) 0.081(6) -0.004(5) 0.019(4) 0.004(4)
C8B 0.070(5) 0.097(6) 0.085(7) 0.000(5) 0.021(5) -0.013(5)
C9B 0.065(5) 0.071(5) 0.090(6) 0.008(4) 0.017(4) -0.008(4)
C10B 0.095(7) 0.078(6) 0.119(9) 0.021(5) 0.017(6) -0.020(5)
C11B 0.086(6) 0.080(6) 0.087(7) 0.005(5) -0.002(5) 0.011(5)
C12B 0.061(4) 0.074(5) 0.080(6) -0.006(4) 0.010(4) 0.001(4)
C13B 0.069(5) 0.090(6) 0.090(7) -0.025(5) 0.002(5) -0.005(4)
C14B 0.057(4) 0.065(5) 0.090(6) -0.023(4) 0.018(4) -0.014(4)
C15B 0.090(6) 0.074(6) 0.118(9) -0.018(5) 0.012(6) -0.021(5)
C16B 0.058(4) 0.051(4) 0.059(4) -0.001(3) 0.006(3) 0.003(3)
C17B 0.057(4) 0.058(4) 0.064(5) -0.002(3) 0.007(3) -0.005(3)
C18B 0.064(6) 0.053(6) 0.059(6) 0.000 -0.005(5) 0.000
C19B 0.075(7) 0.079(7) 0.051(6) 0.000 0.022(5) 0.000
C20B 0.093(6) 0.071(5) 0.077(6) 0.000(4) 0.045(5) 0.009(4)
C21B 0.096(6) 0.051(4) 0.069(5) -0.002(4) 0.025(4) 0.012(4)
C22B 0.057(4) 0.053(4) 0.071(5) 0.001(4) -0.003(4) 0.004(3)
C23B 0.071(4) 0.054(4) 0.056(4) -0.001(3) 0.008(3) -0.001(3)
C24B 0.066(6) 0.050(5) 0.058(6) 0.000 0.002(5) 0.000
C25B 0.081(7) 0.063(6) 0.045(6) 0.000 -0.008(5) 0.000
C26B 0.107(6) 0.073(5) 0.053(5) 0.009(4) 0.003(4) -0.001(4)
C27B 0.090(6) 0.055(4) 0.062(5) 0.012(4) -0.002(4) 0.002(4)
B1B 0.057(5) 0.050(5) 0.088(7) -0.007(4) 0.017(5) -0.006(4)
C28 0.078(9) 0.096(10) 0.136(15) -0.024(10) 0.041(9) -0.016(8)
Cl1 0.092(2) 0.102(3) 0.089(3) -0.041(2) 0.017(2) -0.018(2)
Cl2 0.086(2) 0.164(4) 0.097(3) 0.011(3) 0.012(2) -0.042(3)
Cl3 0.136(4) 0.087(3) 0.376(10) -0.056(4) 0.152(5) -0.030(3)

loop_
_atom_site_label
_atom_site_type_symbol
_atom_site_fract_x
_atom_site_fract_y
_atom_site_fract_z
_atom_site_U_iso_or_equiv
_atom_site_thermal_displace_type
_atom_site_occupancy
_atom_site_calc_flag
_atom_site_refinement_flags
_atom_site_disorder_group
Mo1A Mo 0.89089(3) -0.09384(2) 0.19884(5) 0.0493(2) Uani 1 d . .
O1A O 0.9541(3) -0.1794(2) 0.3250(5) 0.088(2) Uani 1 d . .
O2A O 0.8843(2) -0.1160(2) 0.0324(4) 0.0549(11) Uani 1 d . .
O3A O 0.8165(2) -0.1140(2) 0.2312(4) 0.0607(12) Uani 1 d . .
N1A N 0.9278(3) -0.1451(2) 0.2713(5) 0.062(2) Uani 1 d . .
N2A N 0.8445(2) -0.0268(2) 0.1148(5) 0.0513(13) Uani 1 d . .
N3A N 0.8658(2) 0.0206(2) 0.1398(5) 0.0522(13) Uani 1 d . .
N4A N 0.9045(2) -0.0467(2) 0.3594(5) 0.0531(13) Uani 1 d . .
N5A N 0.9145(2) 0.0041(2) 0.3497(5) 0.0538(14) Uani 1 d . .
N6A N 0.9688(2) -0.0539(2) 0.1791(5) 0.0552(14) Uani 1 d . .
N7A N 0.9697(2) -0.0012(2) 0.1821(5) 0.0524(13) Uani 1 d . .
C1A C 0.7582(3) -0.0647(3) -0.0117(8) 0.077(2) Uani 1 d . .
H1A H 0.7753(3) -0.0953(3) 0.0220(8) 0.116 Uiso 1 calc R .
H1B H 0.7535(3) -0.0663(3) -0.0974(8) 0.116 Uiso 1 calc R .
H1C H 0.7216(3) -0.0604(3) 0.0119(8) 0.116 Uiso 1 calc R .
C2A C 0.7959(3) -0.0211(3) 0.0328(6) 0.059(2) Uani 1 d . .
C3A C 0.7877(3) 0.0296(3) 0.0071(7) 0.064(2) Uani 1 d . .
H3A H 0.7579(3) 0.0436(3) -0.0467(7) 0.077 Uiso 1 calc R .
C4A C 0.8313(3) 0.0550(3) 0.0750(7) 0.064(2) Uani 1 d . .
C5A C 0.8426(4) 0.1102(3) 0.0852(9) 0.092(3) Uani 1 d . .
H5A H 0.8772(4) 0.1161(3) 0.1411(9) 0.138 Uiso 1 calc R .
H5B H 0.8113(4) 0.1266(3) 0.1129(9) 0.138 Uiso 1 calc R .
H5C H 0.8466(4) 0.1234(3) 0.0083(9) 0.138 Uiso 1 calc R .
C6A C 0.8953(4) -0.1081(3) 0.5214(7) 0.074(2) Uani 1 d . .
H6A H 0.8895(4) -0.1314(3) 0.4557(7) 0.110 Uiso 1 calc R .
H6B H 0.8619(4) -0.1075(3) 0.5588(7) 0.110 Uiso 1 calc R .
H6C H 0.9277(4) -0.1184(3) 0.5789(7) 0.110 Uiso 1 calc R .
C7A C 0.9055(3) -0.0571(3) 0.4764(6) 0.058(2) Uani 1 d . .
C8A C 0.9159(3) -0.0118(3) 0.5411(7) 0.064(2) Uani 1 d . .
H8A H 0.9180(3) -0.0076(3) 0.6232(7) 0.076 Uiso 1 calc R .
C9A C 0.9222(3) 0.0244(3) 0.4596(6) 0.058(2) Uani 1 d . .
C10A C 0.9341(4) 0.0803(3) 0.4828(8) 0.081(2) Uani 1 d . .
H10A H 0.9364(4) 0.0969(3) 0.4086(8) 0.122 Uiso 1 calc R .
H10B H 0.9696(4) 0.0843(3) 0.5369(8) 0.122 Uiso 1 calc R .
H10C H 0.9038(4) 0.0949(3) 0.5176(8) 0.122 Uiso 1 calc R .
C11A C 1.0336(3) -0.1225(3) 0.1401(8) 0.080(2) Uani 1 d . .
H11A H 1.0025(3) -0.1430(3) 0.1566(8) 0.120 Uiso 1 calc R .
H11B H 1.0674(3) -0.1301(3) 0.1968(8) 0.120 Uiso 1 calc R .
H11C H 1.0403(3) -0.1293(3) 0.0606(8) 0.120 Uiso 1 calc R .
C12A C 1.0189(3) -0.0689(3) 0.1500(6) 0.059(2) Uani 1 d . .
C13A C 1.0504(3) -0.0264(3) 0.1340(6) 0.065(2) Uani 1 d . .
H13A H 1.0866(3) -0.0261(3) 0.1132(6) 0.078 Uiso 1 calc R .
C14A C 1.0191(3) 0.0151(3) 0.1541(6) 0.059(2) Uani 1 d . .
C15A C 1.0338(4) 0.0692(3) 0.1523(7) 0.080(2) Uani 1 d . .
H15A H 1.0024(4) 0.0889(3) 0.1701(7) 0.120 Uiso 1 calc R .
H15B H 1.0413(4) 0.0781(3) 0.0744(7) 0.120 Uiso 1 calc R .
H15C H 1.0671(4) 0.0757(3) 0.2112(7) 0.120 Uiso 1 calc R .
C16A C 0.8854(3) -0.1596(2) -0.0286(6) 0.051(2) Uani 1 d . .
C17A C 0.9066(3) -0.2040(2) 0.0244(6) 0.051(2) Uani 1 d . .
H17A H 0.9281(3) -0.2035(2) 0.1011(6) 0.062 Uiso 1 calc R .
C18A C 0.8961(4) -0.2500 -0.0364(9) 0.050(2) Uani 1 d S .
C19A C 0.8660(5) -0.2500 -0.1588(9) 0.059(2) Uani 1 d S .
C20A C 0.8505(3) -0.2029(3) -0.2126(7) 0.065(2) Uani 1 d . .
H20A H 0.8337(3) -0.2018(3) -0.2929(7) 0.078 Uiso 1 calc R .
C21A C 0.8594(3) -0.1594(2) -0.1504(6) 0.059(2) Uani 1 d . .
H21A H 0.8482(3) -0.1291(2) -0.1882(6) 0.071 Uiso 1 calc R .
C22A C 0.7989(3) -0.1587(2) 0.2704(7) 0.058(2) Uani 1 d . .
C23A C 0.8119(3) -0.2032(2) 0.2226(7) 0.059(2) Uani 1 d . .
H23A H 0.8318(3) -0.2030(2) 0.1586(7) 0.070 Uiso 1 calc R .
C24A C 0.7961(4) -0.2500 0.2678(9) 0.058(2) Uani 1 d S .
C25A C 0.7618(5) -0.2500 0.3587(10) 0.064(3) Uani 1 d S .
C26A C 0.7473(4) -0.2029(3) 0.4033(8) 0.078(3) Uani 1 d . .
H26A H 0.7257(4) -0.2021(3) 0.4645(8) 0.093 Uiso 1 calc R .
C27A C 0.7638(3) -0.1589(3) 0.3598(8) 0.071(2) Uani 1 d . .
H27A H 0.7520(3) -0.1286(3) 0.3886(8) 0.085 Uiso 1 calc R .
B1A B 0.9224(4) 0.0268(3) 0.2290(7) 0.055(2) Uani 1 d . .
H1A H 0.9321(4) 0.0625(3) 0.2390(7) 0.067 Uiso 1 calc R .
Mo1B Mo 0.64775(3) 0.09176(2) 0.66148(6) 0.0567(3) Uani 1 d . .
O1B O 0.5621(2) 0.1733(2) 0.6505(6) 0.089(2) Uani 1 d . .
O2B O 0.6902(2) 0.1155(2) 0.5385(5) 0.0634(13) Uani 1 d . .
O3B O 0.6974(2) 0.1141(2) 0.8088(5) 0.0641(13) Uani 1 d . .
N1B N 0.5975(2) 0.1412(2) 0.6540(6) 0.068(2) Uani 1 d . .
N2B N 0.7096(2) 0.0277(2) 0.6734(6) 0.060(2) Uani 1 d . .
N3B N 0.6900(2) -0.0213(2) 0.6620(6) 0.062(2) Uani 1 d . .
N4B N 0.6017(2) 0.0436(2) 0.7707(6) 0.066(2) Uani 1 d . .
N5B N 0.6061(2) -0.0080(2) 0.7618(6) 0.067(2) Uani 1 d . .
N6B N 0.5956(2) 0.0459(2) 0.5263(6) 0.066(2) Uani 1 d . .
N7B N 0.5936(2) -0.0065(2) 0.5398(6) 0.065(2) Uani 1 d . .
C1B C 0.8035(3) 0.0721(3) 0.6949(8) 0.078(2) Uani 1 d . .
H1D H 0.7798(3) 0.1012(3) 0.6967(8) 0.118 Uiso 1 calc R .
H1E H 0.8238(3) 0.0747(3) 0.6288(8) 0.118 Uiso 1 calc R .
H1F H 0.8304(3) 0.0701(3) 0.7684(8) 0.118 Uiso 1 calc R .
C2B C 0.7667(3) 0.0252(3) 0.6805(7) 0.061(2) Uani 1 d . .
C3B C 0.7837(3) -0.0247(3) 0.6739(8) 0.068(2) Uani 1 d . .
H3B H 0.8207(3) -0.0365(3) 0.6776(8) 0.082 Uiso 1 calc R .
C4B C 0.7338(3) -0.0533(3) 0.6604(7) 0.066(2) Uani 1 d . .
C5B C 0.7257(4) -0.1084(3) 0.6486(8) 0.077(2) Uani 1 d . .
H5D H 0.6858(4) -0.1162(3) 0.6407(8) 0.115 Uiso 1 calc R .
H5E H 0.7462(4) -0.1248(3) 0.7185(8) 0.115 Uiso 1 calc R .
H5F H 0.7398(4) -0.1200(3) 0.5789(8) 0.115 Uiso 1 calc R .
C6B C 0.5645(4) 0.1041(3) 0.9076(9) 0.086(3) Uani 1 d . .
H6D H 0.5756(4) 0.1282(3) 0.8529(9) 0.129 Uiso 1 calc R .
H6E H 0.5849(4) 0.1106(3) 0.9868(9) 0.129 Uiso 1 calc R .
H6F H 0.5242(4) 0.1067(3) 0.9073(9) 0.129 Uiso 1 calc R .
C7B C 0.5779(3) 0.0538(3) 0.8708(8) 0.078(2) Uani 1 d . .
C8B C 0.5690(4) 0.0080(4) 0.9245(9) 0.083(2) Uani 1 d . .
H8B H 0.5535(4) 0.0035(4) 0.9937(9) 0.100 Uiso 1 calc R .
C9B C 0.5873(3) -0.0293(3) 0.8561(8) 0.075(2) Uani 1 d . .
C10B C 0.5877(4) -0.0864(3) 0.8711(10) 0.097(3) Uani 1 d . .
H10D H 0.6034(4) -0.1017(3) 0.8074(10) 0.146 Uiso 1 calc R .
H10E H 0.5493(4) -0.0982(3) 0.8688(10) 0.146 Uiso 1 calc R .
H10F H 0.6104(4) -0.0953(3) 0.9466(10) 0.146 Uiso 1 calc R .
C11B C 0.5599(4) 0.1091(3) 0.3704(9) 0.086(3) Uani 1 d . .
H11D H 0.5799(4) 0.1319(3) 0.4286(9) 0.130 Uiso 1 calc R .
H11E H 0.5203(4) 0.1181(3) 0.3534(9) 0.130 Uiso 1 calc R .
H11F H 0.5758(4) 0.1110(3) 0.2981(9) 0.130 Uiso 1 calc R .
C12B C 0.5658(3) 0.0575(3) 0.4179(8) 0.072(2) Uani 1 d . .
C13B C 0.5432(4) 0.0124(3) 0.3623(9) 0.084(3) Uani 1 d . .
H13B H 0.5202(4) 0.0094(3) 0.2876(9) 0.101 Uiso 1 calc R .
C14B C 0.5622(3) -0.0266(3) 0.4410(8) 0.070(2) Uani 1 d . .
C15B C 0.5534(4) -0.0821(3) 0.4241(10) 0.095(3) Uani 1 d . .
H15D H 0.5718(4) -0.0994(3) 0.4946(10) 0.142 Uiso 1 calc R .
H15E H 0.5696(4) -0.0930(3) 0.3564(10) 0.142 Uiso 1 calc R .
H15F H 0.5133(4) -0.0894(3) 0.4104(10) 0.142 Uiso 1 calc R .
C16B C 0.7002(3) 0.1591(2) 0.4868(6) 0.056(2) Uani 1 d . .
C17B C 0.6729(3) 0.2031(2) 0.5005(7) 0.060(2) Uani 1 d . .
H17B H 0.6397(3) 0.2025(2) 0.5337(7) 0.072 Uiso 1 calc R .
C18B C 0.6937(4) 0.2500 0.4654(9) 0.060(3) Uani 1 d S .
C19B C 0.7431(5) 0.2500 0.4043(9) 0.067(3) Uani 1 d S .
C20B C 0.7652(4) 0.2021(3) 0.3816(8) 0.077(2) Uani 1 d . .
H20B H 0.7949(4) 0.2006(3) 0.3378(8) 0.092 Uiso 1 calc R .
C21B C 0.7458(4) 0.1594(3) 0.4195(7) 0.071(2) Uani 1 d . .
H21B H 0.7621(4) 0.1291(3) 0.4020(7) 0.085 Uiso 1 calc R .
C22B C 0.6985(3) 0.1590(3) 0.8672(7) 0.062(2) Uani 1 d . .
C23B C 0.7017(3) 0.2035(2) 0.8090(7) 0.061(2) Uani 1 d . .
H23B H 0.7034(3) 0.2033(2) 0.7276(7) 0.073 Uiso 1 calc R .
C24B C 0.7023(4) 0.2500 0.8695(9) 0.059(2) Uani 1 d S .
C25B C 0.7008(5) 0.2500 0.9942(9) 0.065(3) Uani 1 d S .
C26B C 0.6992(4) 0.2029(3) 1.0519(8) 0.079(2) Uani 1 d . .
H26B H 0.6985(4) 0.2022(3) 1.1337(8) 0.095 Uiso 1 calc R .
C27B C 0.6987(3) 0.1587(3) 0.9912(7) 0.071(2) Uani 1 d . .
H27B H 0.6984(3) 0.1283(3) 1.0318(7) 0.085 Uiso 1 calc R .
B1B B 0.6252(4) -0.0311(3) 0.6518(9) 0.065(2) Uani 1 d . .
H1B H 0.6177(4) -0.0673(3) 0.6494(9) 0.077 Uiso 1 calc R .
C28 C 0.2964 0.5140 0.6693 0.101(5) Uani 0.67 d P .
H28 H 0.3095 0.5228 0.5944 0.121 Uiso 0.67 d P .
Cl1 Cl 0.3259 0.5562 0.7867 0.0941(11) Uani 0.67 d P .
Cl2 Cl 0.2244 0.5157 0.6513 0.1160(15) Uani 0.67 d P .
Cl3 Cl 0.3265 0.4530 0.7263 0.187(3) Uani 0.67 d P .
O1W O 0.1630(6) 0.6977(5) 0.3016(13) 0.106(4) Uiso 0.50 d P .
O2W O 0.0648(14) 0.7500 0.1712(32) 0.086(9) Uiso 0.25 d SP .
O3W O 0.0250(9) 0.6977(8) 0.7558(21) 0.175(8) Uiso 0.50 d P .
O4W O -0.0327(13) 0.7500 0.5921(29) 0.176(11) Uiso 0.50 d SP .
O5W O 0.2917(12) 0.3008(11) 0.0511(27) 0.111(9) Uiso 0.25 d P .
O6W O 0.3042(17) 0.2500 0.2528(39) 0.112(12) Uiso 0.25 d SP .
O7W O 0.2624(7) 0.4939(6) 0.6060(16) 0.074(4) Uiso 0.33 d P .
O8W O 0.1250(12) 0.6990(10) 0.3707(28) 0.107(8) Uiso 0.25 d P .
O9W O 0.0756(14) 0.7500 0.3256(32) 0.089(10) Uiso 0.25 d SP .
O10W O 0.4627(18) 0.7500 0.0887(40) 0.113(12) Uiso 0.25 d SP .
O11W O 0.1236(21) 0.7500 0.1192(46) 0.136(16) Uiso 0.25 d SP .

loop_
_atom_type_symbol
_atom_type_description
_atom_type_scat_dispersion_real
_atom_type_scat_dispersion_imag
_atom_type_scat_source
C C 0.0033 0.0016 'International Tables Vol C Tables 4.2.6.8 and 6.1.1.4'
N N 0.0061 0.0033 'International Tables Vol C Tables 4.2.6.8 and 6.1.1.4'
O O 0.0106 0.0060 'International Tables Vol C Tables 4.2.6.8 and 6.1.1.4'
Mo Mo -1.6832 0.6857 'International Tables Vol C Tables 4.2.6.8 and 6.1.1.4'
Cl Cl 0.1484 0.1585 'International Tables Vol C Tables 4.2.6.8 and 6.1.1.4'
H H 0.0000 0.0000 'International Tables Vol C Tables 4.2.6.8 and 6.1.1.4'
B B 0.0013 0.0007 'International Tables Vol C Tables 4.2.6.8 and 6.1.1.4'

loop_
_geom_angle_atom_site_label_1
_geom_angle_atom_site_label_2
_geom_angle_atom_site_label_3
_geom_angle
_geom_angle_site_symmetry_1
_geom_angle_site_symmetry_3
_geom_angle_publ_flag
N1A Mo1A O3A 95.5(2) . . ?
N1A Mo1A O2A 99.7(2) . . ?
O3A Mo1A O2A 100.0(2) . . ?
N1A Mo1A N6A 93.5(2) . . ?
O3A Mo1A N6A 166.2(2) . . ?
O2A Mo1A N6A 88.7(2) . . ?
N1A Mo1A N4A 93.8(2) . . ?
O3A Mo1A N4A 90.7(2) . . ?
O2A Mo1A N4A 161.8(2) . . ?
N6A Mo1A N4A 78.4(2) . . ?
N1A Mo1A N2A 177.3(2) . . ?
O3A Mo1A N2A 84.4(2) . . ?
O2A Mo1A N2A 82.9(2) . . ?
N6A Mo1A N2A 86.1(2) . . ?
N4A Mo1A N2A 83.6(2) . . ?
C16A O2A Mo1A 138.2(4) . . ?
C22A O3A Mo1A 130.1(4) . . ?
O1A N1A Mo1A 177.5(6) . . ?
C2A N2A N3A 106.1(5) . . ?
C2A N2A Mo1A 133.0(4) . . ?
N3A N2A Mo1A 120.8(4) . . ?
C4A N3A N2A 110.0(6) . . ?
C4A N3A B1A 131.1(6) . . ?
N2A N3A B1A 118.8(5) . . ?
C7A N4A N5A 107.7(5) . . ?
C7A N4A Mo1A 132.4(5) . . ?
N5A N4A Mo1A 119.9(4) . . ?
C9A N5A N4A 108.6(5) . . ?
C9A N5A B1A 130.6(6) . . ?
N4A N5A B1A 120.3(5) . . ?
C12A N6A N7A 106.9(5) . . ?
C12A N6A Mo1A 133.0(5) . . ?
N7A N6A Mo1A 119.7(4) . . ?
C14A N7A N6A 109.2(6) . . ?
C14A N7A B1A 130.9(6) . . ?
N6A N7A B1A 119.3(5) . . ?
N2A C2A C3A 108.9(6) . . ?
N2A C2A C1A 122.1(6) . . ?
C3A C2A C1A 128.8(7) . . ?
C4A C3A C2A 107.4(6) . . ?
N3A C4A C3A 107.5(6) . . ?
N3A C4A C5A 122.5(7) . . ?
C3A C4A C5A 129.9(7) . . ?
N4A C7A C8A 108.0(6) . . ?
N4A C7A C6A 123.2(6) . . ?
C8A C7A C6A 128.8(7) . . ?
C9A C8A C7A 106.4(6) . . ?
N5A C9A C8A 109.3(6) . . ?
N5A C9A C10A 122.9(7) . . ?
C8A C9A C10A 127.7(7) . . ?
N6A C12A C13A 108.1(7) . . ?
N6A C12A C11A 122.2(6) . . ?
C13A C12A C11A 129.6(7) . . ?
C14A C13A C12A 108.3(6) . . ?
N7A C14A C13A 107.5(6) . . ?
N7A C14A C15A 122.5(7) . . ?
C13A C14A C15A 130.0(7) . . ?
O2A C16A C17A 123.3(6) . . ?
O2A C16A C21A 116.9(6) . . ?
C17A C16A C21A 119.6(6) . . ?
C16A C17A C18A 120.8(7) . . ?
C17A C18A C17A 121.1(9) . 4 ?
C17A C18A C19A 119.1(5) . . ?
C17A C18A C19A 119.1(5) 4 . ?
C20A C19A C20A 124.7(10) 4 . ?
C20A C19A C18A 117.6(5) 4 . ?
C20A C19A C18A 117.6(5) . . ?
C21A C20A C19A 121.8(7) . . ?
C20A C21A C16A 120.6(6) . . ?
C23A C22A O3A 121.8(6) . . ?
C23A C22A C27A 119.0(6) . . ?
O3A C22A C27A 119.2(6) . . ?
C22A C23A C24A 121.8(6) . . ?
C25A C24A C23A 118.8(4) . 4 ?
C25A C24A C23A 118.8(4) . . ?
C23A C24A C23A 122.3(8) 4 . ?
C26A C25A C26A 124.5(9) . 4 ?
C26A C25A C24A 117.7(4) . . ?
C26A C25A C24A 117.7(4) 4 . ?
C27A C26A C25A 122.1(7) . . ?
C26A C27A C22A 120.3(6) . . ?
N7A B1A N5A 109.2(6) . . ?
N7A B1A N3A 109.4(6) . . ?
N5A B1A N3A 108.4(6) . . ?
N1B Mo1B O2B 98.8(3) . . ?
N1B Mo1B O3B 96.8(3) . . ?
O2B Mo1B O3B 101.5(2) . . ?
N1B Mo1B N6B 94.8(3) . . ?
O2B Mo1B N6B 88.8(2) . . ?
O3B Mo1B N6B 163.1(2) . . ?
N1B Mo1B N4B 93.6(3) . . ?
O2B Mo1B N4B 162.6(2) . . ?
O3B Mo1B N4B 89.0(2) . . ?
N6B Mo1B N4B 78.0(3) . . ?
N1B Mo1B N2B 178.2(3) . . ?
O2B Mo1B N2B 82.8(2) . . ?
O3B Mo1B N2B 83.5(2) . . ?
N6B Mo1B N2B 84.5(2) . . ?
N4B Mo1B N2B 84.7(2) . . ?
C16B O2B Mo1B 137.8(4) . . ?
C22B O3B Mo1B 129.6(4) . . ?
O1B N1B Mo1B 177.5(6) . . ?
C2B N2B N3B 106.1(5) . . ?
C2B N2B Mo1B 133.3(4) . . ?
N3B N2B Mo1B 120.3(4) . . ?
C4B N3B N2B 110.4(6) . . ?
C4B N3B B1B 130.9(6) . . ?
N2B N3B B1B 118.7(5) . . ?
C7B N4B N5B 107.7(6) . . ?
C7B N4B Mo1B 131.4(5) . . ?
N5B N4B Mo1B 119.1(5) . . ?
C9B N5B N4B 108.6(6) . . ?
C9B N5B B1B 131.4(7) . . ?
N4B N5B B1B 119.8(6) . . ?
C12B N6B N7B 107.7(6) . . ?
C12B N6B Mo1B 131.6(5) . . ?
N7B N6B Mo1B 120.4(5) . . ?
C14B N7B N6B 109.1(6) . . ?
C14B N7B B1B 130.8(6) . . ?
N6B N7B B1B 120.0(6) . . ?
N2B C2B C3B 110.0(6) . . ?
N2B C2B C1B 121.5(6) . . ?
C3B C2B C1B 128.5(6) . . ?
C2B C3B C4B 106.2(6) . . ?
N3B C4B C3B 107.3(6) . . ?
N3B C4B C5B 122.5(7) . . ?
C3B C4B C5B 130.2(7) . . ?
N4B C7B C8B 107.5(8) . . ?
N4B C7B C6B 124.0(8) . . ?
C8B C7B C6B 128.5(8) . . ?
C9B C8B C7B 107.4(8) . . ?
N5B C9B C8B 108.8(7) . . ?
N5B C9B C10B 120.6(8) . . ?
C8B C9B C10B 130.6(8) . . ?
N6B C12B C13B 108.3(8) . . ?
N6B C12B C11B 123.3(7) . . ?
C13B C12B C11B 128.5(9) . . ?
C14B C13B C12B 106.8(8) . . ?
N7B C14B C13B 108.1(7) . . ?
N7B C14B C15B 122.9(8) . . ?
C13B C14B C15B 129.0(8) . . ?
O2B C16B C17B 124.9(6) . . ?
O2B C16B C21B 116.4(6) . . ?
C17B C16B C21B 118.6(6) . . ?
C16B C17B C18B 121.8(7) . . ?
C17B C18B C17B 122.4(9) . 4_565 ?
C17B C18B C19B 118.6(5) . . ?
C17B C18B C19B 118.6(5) 4_565 . ?
C20B C19B C20B 127.9(9) 4_565 . ?
C20B C19B C18B 116.0(5) 4_565 . ?
C20B C19B C18B 116.0(5) . . ?
C21B C20B C19B 123.5(7) . . ?
C20B C21B C16B 121.0(7) . . ?
O3B C22B C23B 121.6(7) . . ?
O3B C22B C27B 118.5(6) . . ?
C23B C22B C27B 119.9(7) . . ?
C22B C23B C24B 121.5(8) . . ?
C23B C24B C23B 122.1(10) . 4_565 ?
C23B C24B C25B 118.9(5) . . ?
C23B C24B C25B 118.9(5) 4_565 . ?
C26B C25B C26B 124.4(10) 4_565 . ?
C26B C25B C24B 117.8(5) 4_565 . ?
C26B C25B C24B 117.8(5) . . ?
C27B C26B C25B 122.0(8) . . ?
C26B C27B C22B 119.9(7) . . ?
N7B B1B N5B 109.8(6) . . ?
N7B B1B N3B 109.6(6) . . ?
N5B B1B N3B 107.6(6) . . ?
O7W C28 Cl2 48.0(9) . . ?
O7W C28 Cl1 157.3(9) . . ?
Cl2 C28 Cl1 109.40(2) . . ?
O7W C28 Cl3 89.9(9) . . ?
Cl2 C28 Cl3 112.874(10) . . ?
Cl1 C28 Cl3 102.29(2) . . ?
O7W Cl2 C28 41.5(8) . . ?
O11W O2W O9W 112.7(29) . . ?
C28 O7W Cl2 90.5(12) . . ?
O1W O8W O9W 109.6(22) . . ?
O2W O9W O8W 105.2(18) . . ?
O2W O9W O8W 105.2(18) . 4_575 ?
O8W O9W O8W 97.1(24) . 4_575 ?

loop_
_geom_bond_atom_site_label_1
_geom_bond_atom_site_label_2
_geom_bond_distance
_geom_bond_site_symmetry_2
_geom_bond_publ_flag
Mo1A N1A 1.749(6) . ?
Mo1A O3A 1.942(5) . ?
Mo1A O2A 1.956(5) . ?
Mo1A N6A 2.179(5) . ?
Mo1A N4A 2.188(5) . ?
Mo1A N2A 2.223(5) . ?
O1A N1A 1.208(7) . ?
O2A C16A 1.353(7) . ?
O3A C22A 1.360(7) . ?
N2A C2A 1.362(9) . ?
N2A N3A 1.370(7) . ?
N3A C4A 1.357(9) . ?
N3A B1A 1.546(10) . ?
N4A C7A 1.351(8) . ?
N4A N5A 1.379(7) . ?
N5A C9A 1.342(9) . ?
N5A B1A 1.536(9) . ?
N6A C12A 1.350(8) . ?
N6A N7A 1.402(7) . ?
N7A C14A 1.339(8) . ?
N7A B1A 1.520(10) . ?
C1A C2A 1.500(10) . ?
C2A C3A 1.385(10) . ?
C3A C4A 1.361(10) . ?
C4A C5A 1.492(10) . ?
C6A C7A 1.485(10) . ?
C7A C8A 1.408(10) . ?
C8A C9A 1.362(10) . ?
C9A C10A 1.528(10) . ?
C11A C12A 1.477(11) . ?
C12A C13A 1.384(10) . ?
C13A C14A 1.374(10) . ?
C14A C15A 1.480(10) . ?
C16A C17A 1.382(9) . ?
C16A C21A 1.414(10) . ?
C17A C18A 1.405(8) . ?
C18A C17A 1.405(8) 4 ?
C18A C19A 1.448(13) . ?
C19A C20A 1.415(8) 4 ?
C19A C20A 1.415(8) . ?
C20A C21A 1.353(10) . ?
C22A C23A 1.358(9) . ?
C22A C27A 1.419(9) . ?
C23A C24A 1.422(8) . ?
C24A C25A 1.419(13) . ?
C24A C23A 1.422(8) 4 ?
C25A C26A 1.416(8) . ?
C25A C26A 1.416(8) 4 ?
C26A C27A 1.354(10) . ?
Mo1B N1B 1.768(6) . ?
Mo1B O2B 1.960(5) . ?
Mo1B O3B 1.964(5) . ?
Mo1B N6B 2.173(6) . ?
Mo1B N4B 2.200(6) . ?
Mo1B N2B 2.239(5) . ?
O1B N1B 1.195(7) . ?
O2B C16B 1.340(8) . ?
O3B C22B 1.363(8) . ?
N2B C2B 1.348(8) . ?
N2B N3B 1.383(7) . ?
N3B C4B 1.348(9) . ?
N3B B1B 1.546(10) . ?
N4B C7B 1.379(10) . ?
N4B N5B 1.380(8) . ?
N5B C9B 1.352(10) . ?
N5B B1B 1.527(11) . ?
N6B C12B 1.345(10) . ?
N6B N7B 1.405(8) . ?
N7B C14B 1.345(10) . ?
N7B B1B 1.508(11) . ?
C1B C2B 1.517(9) . ?
C2B C3B 1.391(9) . ?
C3B C4B 1.395(10) . ?
C4B C5B 1.482(10) . ?
C6B C7B 1.452(11) . ?
C7B C8B 1.395(12) . ?
C8B C9B 1.374(12) . ?
C9B C10B 1.530(11) . ?
C11B C12B 1.475(11) . ?
C12B C13B 1.416(11) . ?
C13B C14B 1.392(12) . ?
C14B C15B 1.498(11) . ?
C16B C17B 1.359(9) . ?
C16B C21B 1.429(10) . ?
C17B C18B 1.424(8) . ?
C18B C17B 1.424(8) 4_565 ?
C18B C19B 1.462(14) . ?
C19B C20B 1.419(8) 4_565 ?
C19B C20B 1.419(8) . ?
C20B C21B 1.325(10) . ?
C22B C23B 1.364(10) . ?
C22B C27B 1.406(11) . ?
C23B C24B 1.412(8) . ?
C24B C23B 1.412(8) 4_565 ?
C24B C25B 1.420(15) . ?
C25B C26B 1.416(9) 4_565 ?
C25B C26B 1.416(9) . ?
C26B C27B 1.362(11) . ?
C28 O7W 1.12(2) . ?
C28 Cl2 1.6910(5) . ?
C28 Cl1 1.7891(5) . ?
C28 Cl3 1.8459(6) . ?
Cl2 O7W 1.26(2) . ?
O1W O8W 1.29(3) . ?
O2W O11W 1.61(6) . ?
O2W O9W 1.72(5) . ?
O8W O9W 1.81(3) . ?
O9W O8W 1.81(4) 4_575 ?

loop_
_geom_torsion_atom_site_label_1
_geom_torsion_atom_site_label_2
_geom_torsion_atom_site_label_3
_geom_torsion_atom_site_label_4
_geom_torsion
_geom_torsion_site_symmetry_1
_geom_torsion_site_symmetry_2
_geom_torsion_site_symmetry_3
_geom_torsion_site_symmetry_4
_geom_torsion_publ_flag
N1A Mo1A O2A C16A 22.6(7) . . . . ?
O3A Mo1A O2A C16A -74.8(6) . . . . ?
N6A Mo1A O2A C16A 115.9(6) . . . . ?
N4A Mo1A O2A C16A 160.0(6) . . . . ?
N2A Mo1A O2A C16A -157.8(6) . . . . ?
N1A Mo1A O3A C22A -13.8(6) . . . . ?
O2A Mo1A O3A C22A 87.1(6) . . . . ?
N6A Mo1A O3A C22A -144.5(8) . . . . ?
N4A Mo1A O3A C22A -107.6(6) . . . . ?
N2A Mo1A O3A C22A 168.9(6) . . . . ?
O3A Mo1A N1A O1A -104.5(135) . . . . ?
O2A Mo1A N1A O1A 154.3(135) . . . . ?
N6A Mo1A N1A O1A 65.1(135) . . . . ?
N4A Mo1A N1A O1A -13.5(136) . . . . ?
N2A Mo1A N1A O1A -17.4(174) . . . . ?
N1A Mo1A N2A C2A -137.3(49) . . . . ?
O3A Mo1A N2A C2A -50.0(6) . . . . ?
O2A Mo1A N2A C2A 50.8(6) . . . . ?
N6A Mo1A N2A C2A 140.0(6) . . . . ?
N4A Mo1A N2A C2A -141.3(6) . . . . ?
N1A Mo1A N2A N3A 45.5(52) . . . . ?
O3A Mo1A N2A N3A 132.8(5) . . . . ?
O2A Mo1A N2A N3A -126.3(5) . . . . ?
N6A Mo1A N2A N3A -37.2(5) . . . . ?
N4A Mo1A N2A N3A 41.5(5) . . . . ?
C2A N2A N3A C4A 0.0(7) . . . . ?
Mo1A N2A N3A C4A 177.8(4) . . . . ?
C2A N2A N3A B1A -178.7(6) . . . . ?
Mo1A N2A N3A B1A -0.8(7) . . . . ?
N1A Mo1A N4A C7A -37.1(6) . . . . ?
O3A Mo1A N4A C7A 58.4(6) . . . . ?
O2A Mo1A N4A C7A -175.2(6) . . . . ?
N6A Mo1A N4A C7A -129.9(6) . . . . ?
N2A Mo1A N4A C7A 142.7(6) . . . . ?
N1A Mo1A N4A N5A 142.8(5) . . . . ?
O3A Mo1A N4A N5A -121.7(5) . . . . ?
O2A Mo1A N4A N5A 4.7(9) . . . . ?
N6A Mo1A N4A N5A 50.0(5) . . . . ?
N2A Mo1A N4A N5A -37.4(5) . . . . ?
C7A N4A N5A C9A 0.7(7) . . . . ?
Mo1A N4A N5A C9A -179.3(4) . . . . ?
C7A N4A N5A B1A 173.5(6) . . . . ?
Mo1A N4A N5A B1A -6.4(8) . . . . ?
N1A Mo1A N6A C12A 41.0(7) . . . . ?
O3A Mo1A N6A C12A 171.9(8) . . . . ?
O2A Mo1A N6A C12A -58.6(6) . . . . ?
N4A Mo1A N6A C12A 134.1(7) . . . . ?
N2A Mo1A N6A C12A -141.6(6) . . . . ?
N1A Mo1A N6A N7A -147.7(5) . . . . ?
O3A Mo1A N6A N7A -16.9(12) . . . . ?
O2A Mo1A N6A N7A 112.6(4) . . . . ?
N4A Mo1A N6A N7A -54.6(4) . . . . ?
N2A Mo1A N6A N7A 29.6(4) . . . . ?
C12A N6A N7A C14A 0.7(7) . . . . ?
Mo1A N6A N7A C14A -172.7(4) . . . . ?
C12A N6A N7A B1A -171.7(6) . . . . ?
Mo1A N6A N7A B1A 15.0(7) . . . . ?
N3A N2A C2A C3A 0.4(8) . . . . ?
Mo1A N2A C2A C3A -177.0(5) . . . . ?
N3A N2A C2A C1A -176.2(6) . . . . ?
Mo1A N2A C2A C1A 6.3(11) . . . . ?
N2A C2A C3A C4A -0.7(9) . . . . ?
C1A C2A C3A C4A 175.7(7) . . . . ?
N2A N3A C4A C3A -0.4(8) . . . . ?
B1A N3A C4A C3A 178.0(7) . . . . ?
N2A N3A C4A C5A 178.4(7) . . . . ?
B1A N3A C4A C5A -3.2(12) . . . . ?
C2A C3A C4A N3A 0.7(9) . . . . ?
C2A C3A C4A C5A -178.1(8) . . . . ?
N5A N4A C7A C8A 0.5(8) . . . . ?
Mo1A N4A C7A C8A -179.6(5) . . . . ?
N5A N4A C7A C6A 178.8(6) . . . . ?
Mo1A N4A C7A C6A -1.3(10) . . . . ?
N4A C7A C8A C9A -1.4(8) . . . . ?
C6A C7A C8A C9A -179.6(7) . . . . ?
N4A N5A C9A C8A -1.6(8) . . . . ?
B1A N5A C9A C8A -173.5(7) . . . . ?
N4A N5A C9A C10A -179.9(7) . . . . ?
B1A N5A C9A C10A 8.2(12) . . . . ?
C7A C8A C9A N5A 1.8(8) . . . . ?
C7A C8A C9A C10A -180.0(8) . . . . ?
N7A N6A C12A C13A -0.5(7) . . . . ?
Mo1A N6A C12A C13A 171.5(5) . . . . ?
N7A N6A C12A C11A 179.1(7) . . . . ?
Mo1A N6A C12A C11A -8.8(11) . . . . ?
N6A C12A C13A C14A 0.2(8) . . . . ?
C11A C12A C13A C14A -179.4(8) . . . . ?
N6A N7A C14A C13A -0.5(8) . . . . ?
B1A N7A C14A C13A 170.7(7) . . . . ?
N6A N7A C14A C15A -178.5(6) . . . . ?
B1A N7A C14A C15A -7.3(11) . . . . ?
C12A C13A C14A N7A 0.2(8) . . . . ?
C12A C13A C14A C15A 177.9(7) . . . . ?
Mo1A O2A C16A C17A -16.6(10) . . . . ?
Mo1A O2A C16A C21A 158.4(5) . . . . ?
O2A C16A C17A C18A 166.6(7) . . . . ?
C21A C16A C17A C18A -8.3(10) . . . . ?
C16A C17A C18A C17A -166.3(5) . . . 4 ?
C16A C17A C18A C19A 4.2(12) . . . . ?
C17A C18A C19A C20A -173.0(8) . . . 4 ?
C17A C18A C19A C20A -2.4(13) 4 . . 4 ?
C17A C18A C19A C20A 2.4(13) . . . . ?
C17A C18A C19A C20A 173.0(8) 4 . . . ?
C20A C19A C20A C21A 170.2(6) 4 . . . ?
C18A C19A C20A C21A -4.8(14) . . . . ?
C19A C20A C21A C16A 0.8(12) . . . . ?
O2A C16A C21A C20A -169.4(7) . . . . ?
C17A C16A C21A C20A 5.9(10) . . . . ?
Mo1A O3A C22A C23A -46.1(10) . . . . ?
Mo1A O3A C22A C27A 136.9(6) . . . . ?
O3A C22A C23A C24A 176.7(8) . . . . ?
C27A C22A C23A C24A -6.3(12) . . . . ?
C22A C23A C24A C25A 5.1(14) . . . . ?
C22A C23A C24A C23A -176.7(6) . . . 4 ?
C23A C24A C25A C26A 179.1(9) 4 . . . ?
C23A C24A C25A C26A -2.6(16) . . . . ?
C23A C24A C25A C26A 2.6(16) 4 . . 4 ?
C23A C24A C25A C26A -179.1(9) . . . 4 ?
C26A C25A C26A C27A 178.0(7) 4 . . . ?
C24A C25A C26A C27A 1.7(17) . . . . ?
C25A C26A C27A C22A -2.9(15) . . . . ?
C23A C22A C27A C26A 5.2(13) . . . . ?
O3A C22A C27A C26A -177.7(8) . . . . ?
C14A N7A B1A N5A -121.1(7) . . . . ?
N6A N7A B1A N5A 49.4(8) . . . . ?
C14A N7A B1A N3A 120.4(7) . . . . ?
N6A N7A B1A N3A -69.1(7) . . . . ?
C9A N5A B1A N7A 116.3(8) . . . . ?
N4A N5A B1A N7A -54.8(8) . . . . ?
C9A N5A B1A N3A -124.6(7) . . . . ?
N4A N5A B1A N3A 64.3(8) . . . . ?
C4A N3A B1A N7A -118.4(7) . . . . ?
N2A N3A B1A N7A 59.9(7) . . . . ?
C4A N3A B1A N5A 122.6(7) . . . . ?
N2A N3A B1A N5A -59.1(8) . . . . ?
N1B Mo1B O2B C16B 23.3(7) . . . . ?
O3B Mo1B O2B C16B -75.5(7) . . . . ?
N6B Mo1B O2B C16B 118.0(7) . . . . ?
N4B Mo1B O2B C16B 158.3(7) . . . . ?
N2B Mo1B O2B C16B -157.4(7) . . . . ?
N1B Mo1B O3B C22B -13.0(6) . . . . ?
O2B Mo1B O3B C22B 87.5(6) . . . . ?
N6B Mo1B O3B C22B -145.9(7) . . . . ?
N4B Mo1B O3B C22B -106.5(6) . . . . ?
N2B Mo1B O3B C22B 168.8(6) . . . . ?
O2B Mo1B N1B O1B 153.5(148) . . . . ?
O3B Mo1B N1B O1B -103.7(148) . . . . ?
N6B Mo1B N1B O1B 64.0(148) . . . . ?
N4B Mo1B N1B O1B -14.2(148) . . . . ?
N2B Mo1B N1B O1B -4.0(218) . . . . ?
N1B Mo1B N2B C2B -155.3(85) . . . . ?
O2B Mo1B N2B C2B 47.1(7) . . . . ?
O3B Mo1B N2B C2B -55.4(7) . . . . ?
N6B Mo1B N2B C2B 136.6(7) . . . . ?
N4B Mo1B N2B C2B -145.0(7) . . . . ?
N1B Mo1B N2B N3B 31.5(90) . . . . ?
O2B Mo1B N2B N3B -126.2(6) . . . . ?
O3B Mo1B N2B N3B 131.3(6) . . . . ?
N6B Mo1B N2B N3B -36.7(6) . . . . ?
N4B Mo1B N2B N3B 41.7(5) . . . . ?
C2B N2B N3B C4B -0.8(9) . . . . ?
Mo1B N2B N3B C4B 174.1(5) . . . . ?
C2B N2B N3B B1B 179.9(7) . . . . ?
Mo1B N2B N3B B1B -5.1(9) . . . . ?
N1B Mo1B N4B C7B -46.2(7) . . . . ?
O2B Mo1B N4B C7B 178.3(7) . . . . ?
O3B Mo1B N4B C7B 50.6(7) . . . . ?
N6B Mo1B N4B C7B -140.3(7) . . . . ?
N2B Mo1B N4B C7B 134.1(7) . . . . ?
N1B Mo1B N4B N5B 151.1(5) . . . . ?
O2B Mo1B N4B N5B 15.6(11) . . . . ?
O3B Mo1B N4B N5B -112.2(5) . . . . ?
N6B Mo1B N4B N5B 56.9(5) . . . . ?
N2B Mo1B N4B N5B -28.6(5) . . . . ?
C7B N4B N5B C9B -2.0(8) . . . . ?
Mo1B N4B N5B C9B 164.5(5) . . . . ?
C7B N4B N5B B1B 173.5(7) . . . . ?
Mo1B N4B N5B B1B -20.0(8) . . . . ?
N1B Mo1B N6B C12B 46.2(7) . . . . ?
O2B Mo1B N6B C12B -52.6(7) . . . . ?
O3B Mo1B N6B C12B 179.3(7) . . . . ?
N4B Mo1B N6B C12B 138.8(7) . . . . ?
N2B Mo1B N6B C12B -135.5(7) . . . . ?
N1B Mo1B N6B N7B -140.7(5) . . . . ?
O2B Mo1B N6B N7B 120.5(5) . . . . ?
O3B Mo1B N6B N7B -7.6(11) . . . . ?
N4B Mo1B N6B N7B -48.1(5) . . . . ?
N2B Mo1B N6B N7B 37.6(5) . . . . ?
C12B N6B N7B C14B -0.7(8) . . . . ?
Mo1B N6B N7B C14B -175.3(5) . . . . ?
C12B N6B N7B B1B 178.0(6) . . . . ?
Mo1B N6B N7B B1B 3.4(8) . . . . ?
N3B N2B C2B C3B 0.0(9) . . . . ?
Mo1B N2B C2B C3B -174.0(6) . . . . ?
N3B N2B C2B C1B -179.5(7) . . . . ?
Mo1B N2B C2B C1B 6.6(12) . . . . ?
N2B C2B C3B C4B 0.8(10) . . . . ?
C1B C2B C3B C4B -179.8(8) . . . . ?
N2B N3B C4B C3B 1.4(9) . . . . ?
B1B N3B C4B C3B -179.5(8) . . . . ?
N2B N3B C4B C5B -179.8(7) . . . . ?
B1B N3B C4B C5B -0.7(14) . . . . ?
C2B C3B C4B N3B -1.3(10) . . . . ?
C2B C3B C4B C5B 179.9(9) . . . . ?
N5B N4B C7B C8B 1.3(9) . . . . ?
Mo1B N4B C7B C8B -162.9(6) . . . . ?
N5B N4B C7B C6B -177.6(8) . . . . ?
Mo1B N4B C7B C6B 18.2(12) . . . . ?
N4B C7B C8B C9B -0.2(10) . . . . ?
C6B C7B C8B C9B 178.7(9) . . . . ?
N4B N5B C9B C8B 1.9(9) . . . . ?
B1B N5B C9B C8B -172.9(8) . . . . ?
N4B N5B C9B C10B -179.4(7) . . . . ?
B1B N5B C9B C10B 5.9(13) . . . . ?
C7B C8B C9B N5B -1.0(10) . . . . ?
C7B C8B C9B C10B -179.6(9) . . . . ?
N7B N6B C12B C13B 1.4(8) . . . . ?
Mo1B N6B C12B C13B 175.2(5) . . . . ?
N7B N6B C12B C11B -177.9(7) . . . . ?
Mo1B N6B C12B C11B -4.2(12) . . . . ?
N6B C12B C13B C14B -1.5(9) . . . . ?
C11B C12B C13B C14B 177.8(8) . . . . ?
N6B N7B C14B C13B -0.2(9) . . . . ?
B1B N7B C14B C13B -178.7(7) . . . . ?
N6B N7B C14B C15B 177.5(7) . . . . ?
B1B N7B C14B C15B -1.0(13) . . . . ?
C12B C13B C14B N7B 1.1(9) . . . . ?
C12B C13B C14B C15B -176.5(8) . . . . ?
Mo1B O2B C16B C17B -10.1(12) . . . . ?
Mo1B O2B C16B C21B 165.4(5) . . . . ?
O2B C16B C17B C18B 165.9(7) . . . . ?
C21B C16B C17B C18B -9.5(12) . . . . ?
C16B C17B C18B C17B -167.0(6) . . . 4_565 ?
C16B C17B C18B C19B 5.0(13) . . . . ?
C17B C18B C19B C20B -174.3(9) . . . 4_565 ?
C17B C18B C19B C20B -2.0(14) 4_565 . . 4_565 ?
C17B C18B C19B C20B 2.0(14) . . . . ?
C17B C18B C19B C20B 174.3(9) 4_565 . . . ?
C20B C19B C20B C21B 171.2(8) 4_565 . . . ?
C18B C19B C20B C21B -4.6(16) . . . . ?
C19B C20B C21B C16B 0.2(15) . . . . ?
O2B C16B C21B C20B -168.9(8) . . . . ?
C17B C16B C21B C20B 6.9(12) . . . . ?
Mo1B O3B C22B C23B -51.7(9) . . . . ?
Mo1B O3B C22B C27B 130.8(6) . . . . ?
O3B C22B C23B C24B 179.4(7) . . . . ?
C27B C22B C23B C24B -3.1(12) . . . . ?
C22B C23B C24B C23B -175.7(6) . . . 4_565 ?
C22B C23B C24B C25B 1.3(14) . . . . ?
C23B C24B C25B C26B -177.6(8) . . . 4_565 ?
C23B C24B C25B C26B -0.5(15) 4_565 . . 4_565 ?
C23B C24B C25B C26B 0.5(15) . . . . ?
C23B C24B C25B C26B 177.6(8) 4_565 . . . ?
C26B C25B C26B C27B 177.5(7) 4_565 . . . ?
C24B C25B C26B C27B -0.5(15) . . . . ?
C25B C26B C27B C22B -1.3(14) . . . . ?
O3B C22B C27B C26B -179.3(7) . . . . ?
C23B C22B C27B C26B 3.1(12) . . . . ?
C14B N7B B1B N5B -126.0(8) . . . . ?
N6B N7B B1B N5B 55.6(8) . . . . ?
C14B N7B B1B N3B 116.0(8) . . . . ?
N6B N7B B1B N3B -62.4(8) . . . . ?
C9B N5B B1B N7B 128.5(8) . . . . ?
N4B N5B B1B N7B -45.8(9) . . . . ?
C9B N5B B1B N3B -112.3(9) . . . . ?
N4B N5B B1B N3B 73.5(8) . . . . ?
C4B N3B B1B N7B -116.4(9) . . . . ?
N2B N3B B1B N7B 62.6(9) . . . . ?
C4B N3B B1B N5B 124.3(8) . . . . ?
N2B N3B B1B N5B -56.7(9) . . . . ?
O7W C28 Cl2 O7W 0.000(3) . . . . ?
Cl1 C28 Cl2 O7W 179.4(12) . . . . ?
Cl3 C28 Cl2 O7W -67.4(12) . . . . ?
Cl2 C28 O7W Cl2 0.000(3) . . . . ?
Cl1 C28 O7W Cl2 -1.4(28) . . . . ?
Cl3 C28 O7W Cl2 121.7(8) . . . . ?
C28 Cl2 O7W C28 0.000(3) . . . . ?
O11W O2W O9W O8W -51.0(14) . . . . ?
O11W O2W O9W O8W 51.0(14) . . . 4_575 ?
O1W O8W O9W O2W 39.1(26) . . . . ?
O1W O8W O9W O8W -68.8(29) . . . 4_575 ?
